data_7101723
loop_
_publ_author_name
'Albers, Thomas'
'Edwards, Peter G'

_publ_section_title
;
 Template synthesis of benzannulated triphosphacyclononanes--a new
 class of phosphacrowns via template assisted nucleophilic P-C bond
 formation.
;
_journal_issue 8
_journal_name_full 'Chemical communications (Cambridge, England)'
_journal_page_first 858
_journal_page_last 860
_journal_paper_doi 10.1039/b613672a
_journal_year 2007
_chemical_formula_sum 'C63 H53 B F2 Fe N P3'
_chemical_formula_weight 1021.63
_chemical_name_common
;
Cyclopentadienyl-1,4,7-triphospha-1,4-bis(2-fluorophenyl)-7-
phenyl (5,6),(8,9)dibenzocyclononane iron (ii) tetraphenylborate
acetonitrile solvate
;
_chemical_name_systematic
;
Cyclopentadienyl-1,4,7-triphospha-1,4-bis(2-fluorophenyl)-7-phenyl
[5,6],[8,9]dibenzocyclononane iron (ii) tetraphenylborate
acetonitrile solvate
;
_space_group_IT_number 2
_symmetry_cell_setting triclinic
_symmetry_space_group_name_Hall '-P 1'
_symmetry_space_group_name_H-M 'P -1'
_atom_sites_solution_hydrogens geom
_atom_sites_solution_primary direct
_atom_sites_solution_secondary difmap
_audit_creation_method SHELXL-97
_cell_angle_alpha 69.91(2)
_cell_angle_beta 80.92(2)
_cell_angle_gamma 74.67(2)
_cell_formula_units_Z 2
_cell_length_a 11.956(2)
_cell_length_b 12.718(4)
_cell_length_c 18.674(8)
_cell_measurement_temperature 150(2)
_cell_volume 2564.8(14)
_computing_structure_refinement 'SHELXL-97 (Sheldrick, 1997)'
_computing_structure_solution 'SHELXS-97 (Sheldrick, 1990)'
_diffrn_ambient_temperature 150(2)
_diffrn_measured_fraction_theta_full 0.815
_diffrn_measured_fraction_theta_max 0.815
_diffrn_radiation_monochromator graphite
_diffrn_radiation_source 'fine-focus sealed tube'
_diffrn_radiation_type MoK\a
_diffrn_radiation_wavelength 0.71073
_diffrn_reflns_av_R_equivalents 0.0395
_diffrn_reflns_av_sigmaI/netI 0.0424
_diffrn_reflns_limit_h_max 12
_diffrn_reflns_limit_h_min -13
_diffrn_reflns_limit_k_max 12
_diffrn_reflns_limit_k_min -13
_diffrn_reflns_limit_l_max 0
_diffrn_reflns_limit_l_min -19
_diffrn_reflns_number 6570
_diffrn_reflns_theta_full 23.69
_diffrn_reflns_theta_max 23.69
_diffrn_reflns_theta_min 2.39
_exptl_absorpt_coefficient_mu 0.437
_exptl_absorpt_correction_type none
_exptl_crystal_colour yellow
_exptl_crystal_density_diffrn 1.323
_exptl_crystal_density_method 'not measured'
_exptl_crystal_description prism
_exptl_crystal_F_000 1064
_exptl_crystal_size_max .5
_exptl_crystal_size_mid .5
_exptl_crystal_size_min .3
_refine_diff_density_max 0.583
_refine_diff_density_min -0.550
_refine_diff_density_rms 0.064
_refine_ls_extinction_method none
_refine_ls_goodness_of_fit_ref 1.024
_refine_ls_hydrogen_treatment constr
_refine_ls_matrix_type full
_refine_ls_number_parameters 641
_refine_ls_number_reflns 6332
_refine_ls_number_restraints 15
_refine_ls_restrained_S_all 1.025
_refine_ls_R_factor_all 0.0649
_refine_ls_R_factor_gt 0.0404
_refine_ls_shift/su_max 0.000
_refine_ls_shift/su_mean 0.000
_refine_ls_structure_factor_coef Fsqd
_refine_ls_weighting_details 'calc w=1/[\s^2^(Fo^2^)+(0.0484P)^2^+4.1576P] where P=(Fo^2^+2Fc^2^)/3'
_refine_ls_weighting_scheme calc
_refine_ls_wR_factor_gt 0.0958
_refine_ls_wR_factor_ref 0.1121
_reflns_number_gt 5017
_reflns_number_total 6332
_reflns_threshold_expression >2sigma(I)
_cod_data_source_file b613672a.txt
_cod_data_source_block 00pge004
_cod_original_sg_symbol_H-M P-1
_cod_database_code 7101723

loop_
_symmetry_equiv_pos_as_xyz
'x, y, z'
'-x, -y, -z'

loop_
_atom_site_label
_atom_site_type_symbol
_atom_site_fract_x
_atom_site_fract_y
_atom_site_fract_z
_atom_site_U_iso_or_equiv
_atom_site_adp_type
_atom_site_occupancy
_atom_site_symmetry_multiplicity
_atom_site_calc_flag
_atom_site_refinement_flags
Fe1 Fe 0.36869(4) 0.22733(4) 0.32485(3) 0.02216(16) Uani 1 1 d .
P1 P 0.24158(8) 0.12479(9) 0.35015(6) 0.0290(3) Uani 1 1 d .
P2 P 0.22794(8) 0.37334(8) 0.28289(5) 0.0224(2) Uani 1 1 d .
P3 P 0.38901(8) 0.21694(8) 0.20943(5) 0.0219(2) Uani 1 1 d .
F1 F 0.4096(2) -0.1008(2) 0.36661(15) 0.0625(8) Uani 1 1 d .
F2 F 0.0709(2) 0.4306(2) 0.41792(13) 0.0514(7) Uani 1 1 d .
C1 C 0.5140(4) 0.1212(4) 0.3808(3) 0.0488(13) Uani 1 1 d .
H1 H 0.5461 0.0444 0.3807 0.059 Uiso 1 1 calc R
C2 C 0.4275(4) 0.1575(4) 0.4339(2) 0.0461(12) Uani 1 1 d .
H2 H 0.3914 0.1085 0.4766 0.055 Uiso 1 1 calc R
C3 C 0.4046(3) 0.2746(4) 0.4136(3) 0.0420(11) Uani 1 1 d .
H3 H 0.3494 0.3204 0.4397 0.050 Uiso 1 1 calc R
C4 C 0.4754(4) 0.3158(4) 0.3485(3) 0.0414(11) Uani 1 1 d .
H4 H 0.4771 0.3941 0.3227 0.050 Uiso 1 1 calc R
C5 C 0.5432(3) 0.2222(5) 0.3278(2) 0.0466(12) Uani 1 1 d .
H5 H 0.5993 0.2254 0.2854 0.056 Uiso 1 1 calc R
C11 C 0.0964(3) 0.2137(3) 0.3627(2) 0.0381(10) Uani 1 1 d .
H11A H 0.0356 0.1757 0.3598 0.046 Uiso 1 1 calc R
H11B H 0.0854 0.2266 0.4129 0.046 Uiso 1 1 calc R
C12 C 0.0894(3) 0.3275(3) 0.2981(2) 0.0308(9) Uani 1 1 d .
H12A H 0.0251 0.3869 0.3110 0.037 Uiso 1 1 calc R
H12B H 0.0727 0.3185 0.2505 0.037 Uiso 1 1 calc R
C21 C 0.2442(3) 0.4290(3) 0.17857(19) 0.0195(8) Uani 1 1 d .
C22 C 0.3216(3) 0.3552(3) 0.14327(19) 0.0194(8) Uani 1 1 d .
C23 C 0.3313(3) 0.3844(3) 0.0631(2) 0.0239(8) Uani 1 1 d .
H23 H 0.3838 0.3346 0.0386 0.029 Uiso 1 1 calc R
C24 C 0.2639(3) 0.4859(3) 0.0206(2) 0.0260(9) Uani 1 1 d .
H24 H 0.2708 0.5064 -0.0336 0.031 Uiso 1 1 calc R
C25 C 0.1859(3) 0.5590(3) 0.0558(2) 0.0266(9) Uani 1 1 d .
H25 H 0.1390 0.6281 0.0257 0.032 Uiso 1 1 calc R
C26 C 0.1764(3) 0.5310(3) 0.1350(2) 0.0245(9) Uani 1 1 d .
H26 H 0.1239 0.5813 0.1592 0.029 Uiso 1 1 calc R
C31 C 0.3025(3) 0.1231(3) 0.2022(2) 0.0265(9) Uani 1 1 d .
C32 C 0.2316(3) 0.0813(3) 0.2674(2) 0.0292(9) Uani 1 1 d .
C33 C 0.1589(4) 0.0124(3) 0.2671(3) 0.0397(11) Uani 1 1 d .
H33 H 0.1103 -0.0156 0.3113 0.048 Uiso 1 1 calc R
C34 C 0.1580(4) -0.0152(3) 0.2014(3) 0.0441(12) Uani 1 1 d .
H34 H 0.1085 -0.0624 0.2010 0.053 Uiso 1 1 calc R
C35 C 0.2282(4) 0.0250(3) 0.1365(3) 0.0414(11) Uani 1 1 d .
H35 H 0.2274 0.0046 0.0923 0.050 Uiso 1 1 calc R
C36 C 0.2993(3) 0.0950(3) 0.1361(2) 0.0321(9) Uani 1 1 d .
H36 H 0.3461 0.1241 0.0912 0.038 Uiso 1 1 calc R
C41 C 0.2487(3) -0.0072(4) 0.4301(2) 0.0362(10) Uani 1 1 d .
C42 C 0.3317(4) -0.1058(4) 0.4293(2) 0.0444(11) Uani 1 1 d .
C43 C 0.3418(5) -0.2082(4) 0.4882(3) 0.0564(14) Uani 1 1 d .
H43 H 0.3998 -0.2741 0.4847 0.068 Uiso 1 1 calc R
C44 C 0.2656(5) -0.2128(5) 0.5523(3) 0.0612(16) Uani 1 1 d .
H44 H 0.2694 -0.2831 0.5930 0.073 Uiso 1 1 calc R
C45 C 0.1844(5) -0.1163(5) 0.5577(3) 0.0623(16) Uani 1 1 d .
H45 H 0.1346 -0.1190 0.6030 0.075 Uiso 1 1 calc R
C46 C 0.1748(4) -0.0149(4) 0.4970(2) 0.0511(12) Uani 1 1 d .
H46 H 0.1170 0.0508 0.5009 0.061 Uiso 1 1 calc R
C51 C 0.2030(3) 0.4988(3) 0.3143(2) 0.0265(9) Uani 1 1 d .
C52 C 0.1287(3) 0.5147(4) 0.3767(2) 0.0345(10) Uani 1 1 d .
C53 C 0.1108(4) 0.6087(4) 0.4010(2) 0.0418(11) Uani 1 1 d .
H53 H 0.0571 0.6163 0.4432 0.050 Uiso 1 1 calc R
C54 C 0.1724(4) 0.6914(4) 0.3630(3) 0.0440(11) Uani 1 1 d .
H54 H 0.1619 0.7569 0.3790 0.053 Uiso 1 1 calc R
C55 C 0.2499(4) 0.6794(3) 0.3013(2) 0.0386(10) Uani 1 1 d .
H55 H 0.2932 0.7362 0.2754 0.046 Uiso 1 1 calc R
C56 C 0.2642(3) 0.5846(3) 0.2773(2) 0.0308(9) Uani 1 1 d .
H56 H 0.3170 0.5779 0.2346 0.037 Uiso 1 1 calc R
C61 C 0.5316(3) 0.1689(3) 0.1649(2) 0.0240(8) Uani 1 1 d .
C62 C 0.5775(3) 0.0538(3) 0.1740(2) 0.0356(10) Uani 1 1 d .
H62 H 0.5311 -0.0005 0.1992 0.043 Uiso 1 1 calc R
C63 C 0.6909(3) 0.0166(4) 0.1467(3) 0.0431(11) Uani 1 1 d .
H63 H 0.7213 -0.0625 0.1520 0.052 Uiso 1 1 calc R
C64 C 0.7588(3) 0.0949(4) 0.1119(2) 0.0387(10) Uani 1 1 d .
H64 H 0.8369 0.0697 0.0941 0.046 Uiso 1 1 calc R
C65 C 0.7142(3) 0.2091(4) 0.1030(2) 0.0343(10) Uani 1 1 d .
H65 H 0.7615 0.2629 0.0790 0.041 Uiso 1 1 calc R
C66 C 0.6007(3) 0.2466(3) 0.1288(2) 0.0276(9) Uani 1 1 d .
H66 H 0.5701 0.3262 0.1217 0.033 Uiso 1 1 calc R
B1 B 0.7516(4) 0.6046(4) 0.1865(2) 0.0254(10) Uani 1 1 d .
C71 C 0.8250(3) 0.4784(3) 0.17869(19) 0.0242(8) Uani 1 1 d .
C72 C 0.7990(3) 0.3741(3) 0.2265(2) 0.0289(9) Uani 1 1 d .
H72 H 0.7382 0.3759 0.2658 0.035 Uiso 1 1 calc R
C73 C 0.8580(4) 0.2694(3) 0.2190(2) 0.0358(10) Uani 1 1 d .
H73 H 0.8367 0.2013 0.2527 0.043 Uiso 1 1 calc R
C74 C 0.9482(3) 0.2618(3) 0.1629(2) 0.0352(10) Uani 1 1 d .
H74 H 0.9890 0.1894 0.1578 0.042 Uiso 1 1 calc R
C75 C 0.9769(3) 0.3622(3) 0.1146(2) 0.0315(9) Uani 1 1 d .
H75 H 1.0386 0.3592 0.0759 0.038 Uiso 1 1 calc R
C76 C 0.9163(3) 0.4672(3) 0.1224(2) 0.0264(9) Uani 1 1 d .
H76 H 0.9375 0.5349 0.0881 0.032 Uiso 1 1 calc R
C81 C 0.6350(3) 0.6521(3) 0.1378(2) 0.0252(9) Uani 1 1 d .
C82 C 0.5696(3) 0.5778(3) 0.1343(2) 0.0273(9) Uani 1 1 d .
H82 H 0.5984 0.4972 0.1556 0.033 Uiso 1 1 calc R
C83 C 0.4639(3) 0.6175(4) 0.1007(2) 0.0331(10) Uani 1 1 d .
H83 H 0.4226 0.5640 0.0992 0.040 Uiso 1 1 calc R
C84 C 0.4191(3) 0.7328(4) 0.0697(2) 0.0392(11) Uani 1 1 d .
H84 H 0.3467 0.7597 0.0473 0.047 Uiso 1 1 calc R
C85 C 0.4809(3) 0.8096(4) 0.0716(2) 0.0419(11) Uani 1 1 d .
H85 H 0.4513 0.8900 0.0501 0.050 Uiso 1 1 calc R
C86 C 0.5867(3) 0.7688(3) 0.1050(2) 0.0344(10) Uani 1 1 d .
H86 H 0.6278 0.8229 0.1056 0.041 Uiso 1 1 calc R
C91 C 0.7045(3) 0.5867(3) 0.2780(2) 0.0298(9) Uani 1 1 d .
C92 C 0.5899(4) 0.6233(4) 0.3022(2) 0.0462(12) Uani 1 1 d .
H92 H 0.5350 0.6637 0.2647 0.055 Uiso 1 1 calc R
C93 C 0.5508(4) 0.6033(5) 0.3798(3) 0.0600(14) Uani 1 1 d .
H93 H 0.4707 0.6280 0.3937 0.072 Uiso 1 1 calc R
C94 C 0.6274(4) 0.5487(4) 0.4351(3) 0.0532(13) Uani 1 1 d .
H94 H 0.6016 0.5370 0.4875 0.064 Uiso 1 1 calc R
C95 C 0.7421(4) 0.5110(4) 0.4140(2) 0.0445(11) Uani 1 1 d .
H95 H 0.7964 0.4724 0.4520 0.053 Uiso 1 1 calc R
C96 C 0.7792(4) 0.5293(3) 0.3371(2) 0.0370(10) Uani 1 1 d .
H96 H 0.8590 0.5015 0.3241 0.044 Uiso 1 1 calc R
C101 C 0.8387(3) 0.6945(3) 0.1557(2) 0.0262(9) Uani 1 1 d .
C102 C 0.8602(3) 0.7485(3) 0.0764(2) 0.0321(9) Uani 1 1 d .
H102 H 0.8192 0.7365 0.0413 0.039 Uiso 1 1 calc R
C103 C 0.9393(4) 0.8183(3) 0.0484(3) 0.0417(11) Uani 1 1 d .
H103 H 0.9521 0.8527 -0.0052 0.050 Uiso 1 1 calc R
C104 C 0.9996(4) 0.8379(4) 0.0983(3) 0.0467(12) Uani 1 1 d .
H104 H 1.0538 0.8857 0.0792 0.056 Uiso 1 1 calc R
C105 C 0.9802(4) 0.7874(4) 0.1757(3) 0.0429(11) Uani 1 1 d .
H105 H 1.0211 0.8001 0.2106 0.052 Uiso 1 1 calc R
C106 C 0.9009(3) 0.7181(3) 0.2027(2) 0.0321(9) Uani 1 1 d .
H106 H 0.8884 0.6848 0.2565 0.039 Uiso 1 1 calc R
N1 N 0.1013(7) 0.1230(11) 0.6280(8) 0.249(7) Uani 1 1 d U
C110 C 0.1819(8) 0.1481(9) 0.6358(6) 0.150(4) Uani 1 1 d U
C111 C 0.2819(5) 0.1749(5) 0.6466(3) 0.0760(16) Uani 1 1 d U
H11C H 0.3153 0.1191 0.6934 0.114 Uiso 1 1 calc R
H11D H 0.2625 0.2523 0.6513 0.114 Uiso 1 1 calc R
H11E H 0.3386 0.1724 0.6028 0.114 Uiso 1 1 calc R

loop_
_atom_site_aniso_label
_atom_site_aniso_U_11
_atom_site_aniso_U_22
_atom_site_aniso_U_33
_atom_site_aniso_U_23
_atom_site_aniso_U_13
_atom_site_aniso_U_12
Fe1 0.0229(3) 0.0260(3) 0.0171(3) -0.0052(2) -0.0028(2) -0.0061(2)
P1 0.0292(6) 0.0322(6) 0.0231(6) -0.0015(5) -0.0016(4) -0.0125(5)
P2 0.0223(5) 0.0280(5) 0.0165(5) -0.0078(4) 0.0003(4) -0.0049(4)
P3 0.0247(5) 0.0215(5) 0.0197(5) -0.0065(4) -0.0020(4) -0.0054(4)
F1 0.0747(19) 0.0474(16) 0.0484(17) -0.0055(13) -0.0044(15) 0.0012(14)
F2 0.0594(16) 0.0646(17) 0.0319(14) -0.0228(13) 0.0204(12) -0.0208(14)
C1 0.049(3) 0.038(3) 0.067(3) -0.026(3) -0.044(3) 0.014(2)
C2 0.052(3) 0.060(3) 0.029(2) -0.002(2) -0.017(2) -0.024(2)
C3 0.029(2) 0.065(3) 0.042(3) -0.033(2) -0.011(2) -0.002(2)
C4 0.046(3) 0.036(2) 0.044(3) -0.002(2) -0.025(2) -0.014(2)
C5 0.022(2) 0.093(4) 0.027(2) -0.022(3) -0.0048(18) -0.012(2)
C11 0.032(2) 0.049(3) 0.030(2) -0.007(2) 0.0054(18) -0.016(2)
C12 0.025(2) 0.041(2) 0.026(2) -0.0107(19) 0.0001(17) -0.0076(18)
C21 0.0175(18) 0.025(2) 0.0180(19) -0.0086(16) -0.0018(15) -0.0056(16)
C22 0.0181(18) 0.0203(19) 0.021(2) -0.0076(16) -0.0044(15) -0.0029(15)
C23 0.0228(19) 0.028(2) 0.023(2) -0.0118(17) 0.0007(16) -0.0056(17)
C24 0.027(2) 0.033(2) 0.016(2) -0.0054(18) -0.0039(17) -0.0046(18)
C25 0.024(2) 0.027(2) 0.023(2) -0.0022(17) -0.0052(16) -0.0019(17)
C26 0.0196(19) 0.029(2) 0.023(2) -0.0090(17) 0.0000(16) -0.0025(16)
C31 0.026(2) 0.024(2) 0.030(2) -0.0077(18) -0.0096(17) -0.0055(17)
C32 0.031(2) 0.024(2) 0.031(2) -0.0046(18) -0.0099(18) -0.0055(17)
C33 0.039(2) 0.030(2) 0.047(3) 0.002(2) -0.013(2) -0.0144(19)
C34 0.043(3) 0.030(2) 0.069(3) -0.017(2) -0.022(3) -0.014(2)
C35 0.043(3) 0.034(2) 0.057(3) -0.025(2) -0.018(2) -0.002(2)
C36 0.031(2) 0.033(2) 0.036(2) -0.0176(19) -0.0091(18) -0.0020(18)
C41 0.036(2) 0.041(3) 0.031(2) -0.003(2) -0.0053(19) -0.018(2)
C42 0.061(3) 0.042(3) 0.029(3) -0.002(2) -0.008(2) -0.020(2)
C43 0.091(4) 0.036(3) 0.044(3) 0.003(2) -0.032(3) -0.022(3)
C44 0.087(4) 0.053(3) 0.046(3) 0.020(3) -0.036(3) -0.048(3)
C45 0.056(3) 0.084(4) 0.037(3) 0.018(3) -0.010(2) -0.043(3)
C46 0.043(3) 0.064(3) 0.038(3) 0.003(2) -0.002(2) -0.024(2)
C51 0.027(2) 0.032(2) 0.018(2) -0.0085(17) -0.0033(17) -0.0016(17)
C52 0.035(2) 0.044(3) 0.023(2) -0.012(2) -0.0009(19) -0.006(2)
C53 0.047(3) 0.051(3) 0.029(2) -0.025(2) -0.004(2) 0.002(2)
C54 0.055(3) 0.037(3) 0.044(3) -0.026(2) -0.016(2) 0.006(2)
C55 0.040(2) 0.033(2) 0.047(3) -0.017(2) -0.012(2) -0.0065(19)
C56 0.030(2) 0.034(2) 0.027(2) -0.0122(19) -0.0038(18) -0.0004(18)
C61 0.028(2) 0.025(2) 0.019(2) -0.0085(16) -0.0034(16) -0.0038(17)
C62 0.034(2) 0.027(2) 0.048(3) -0.015(2) -0.006(2) -0.0046(18)
C63 0.034(2) 0.036(2) 0.063(3) -0.030(2) -0.009(2) 0.006(2)
C64 0.025(2) 0.052(3) 0.038(3) -0.021(2) -0.0006(19) 0.000(2)
C65 0.026(2) 0.045(3) 0.028(2) -0.008(2) 0.0006(18) -0.0072(19)
C66 0.033(2) 0.027(2) 0.022(2) -0.0064(17) -0.0054(17) -0.0041(18)
B1 0.028(2) 0.031(2) 0.020(2) -0.012(2) -0.0006(19) -0.0072(19)
C71 0.0212(19) 0.037(2) 0.018(2) -0.0120(18) -0.0035(16) -0.0070(17)
C72 0.032(2) 0.035(2) 0.021(2) -0.0088(18) -0.0010(17) -0.0115(19)
C73 0.046(3) 0.030(2) 0.033(2) -0.0099(19) -0.009(2) -0.007(2)
C74 0.035(2) 0.034(2) 0.039(3) -0.017(2) -0.018(2) 0.0040(19)
C75 0.025(2) 0.045(3) 0.027(2) -0.019(2) -0.0032(17) -0.0008(19)
C76 0.023(2) 0.036(2) 0.024(2) -0.0103(18) -0.0059(17) -0.0084(18)
C81 0.0229(19) 0.038(2) 0.021(2) -0.0170(18) 0.0034(16) -0.0094(18)
C82 0.028(2) 0.042(2) 0.0155(19) -0.0132(18) 0.0021(16) -0.0110(18)
C83 0.030(2) 0.054(3) 0.024(2) -0.019(2) 0.0026(18) -0.018(2)
C84 0.024(2) 0.065(3) 0.030(2) -0.021(2) -0.0046(18) -0.002(2)
C85 0.034(2) 0.044(3) 0.047(3) -0.021(2) -0.008(2) 0.004(2)
C86 0.030(2) 0.036(3) 0.043(3) -0.020(2) -0.0047(19) -0.0066(19)
C91 0.034(2) 0.034(2) 0.026(2) -0.0150(19) 0.0001(18) -0.0098(18)
C92 0.032(2) 0.078(3) 0.033(3) -0.027(2) 0.001(2) -0.009(2)
C93 0.040(3) 0.113(4) 0.037(3) -0.038(3) 0.008(2) -0.020(3)
C94 0.065(3) 0.075(3) 0.028(3) -0.025(2) 0.012(2) -0.027(3)
C95 0.066(3) 0.043(3) 0.024(2) -0.010(2) -0.011(2) -0.008(2)
C96 0.038(2) 0.040(2) 0.033(3) -0.018(2) -0.001(2) -0.0009(19)
C101 0.0216(19) 0.024(2) 0.034(2) -0.0135(18) -0.0058(17) 0.0012(16)
C102 0.029(2) 0.034(2) 0.034(2) -0.0102(19) -0.0020(18) -0.0071(18)
C103 0.038(2) 0.033(2) 0.043(3) -0.005(2) 0.007(2) -0.006(2)
C104 0.033(2) 0.031(2) 0.077(4) -0.017(2) 0.001(2) -0.012(2)
C105 0.035(2) 0.036(2) 0.065(3) -0.023(2) -0.009(2) -0.008(2)
C106 0.027(2) 0.030(2) 0.043(3) -0.018(2) -0.0050(19) -0.0049(18)
N1 0.101(6) 0.316(13) 0.449(18) -0.320(14) -0.066(9) 0.046(7)
C110 0.088(5) 0.190(9) 0.227(10) -0.178(9) -0.051(7) 0.050(6)
C111 0.089(4) 0.068(4) 0.070(4) -0.033(3) 0.012(3) -0.011(3)

loop_
_atom_type_symbol
_atom_type_description
_atom_type_scat_dispersion_real
_atom_type_scat_dispersion_imag
_atom_type_scat_source
C C 0.0033 0.0016 'International Tables Vol C Tables 4.2.6.8 and 6.1.1.4'
H H 0.0000 0.0000 'International Tables Vol C Tables 4.2.6.8 and 6.1.1.4'
P P 0.1023 0.0942 'International Tables Vol C Tables 4.2.6.8 and 6.1.1.4'
Fe Fe 0.3463 0.8444 'International Tables Vol C Tables 4.2.6.8 and 6.1.1.4'
F F 0.0171 0.0103 'International Tables Vol C Tables 4.2.6.8 and 6.1.1.4'
B B 0.0013 0.0007 'International Tables Vol C Tables 4.2.6.8 and 6.1.1.4'
N N 0.0061 0.0033 'International Tables Vol C Tables 4.2.6.8 and 6.1.1.4'

loop_
_geom_angle_atom_site_label_1
_geom_angle_atom_site_label_2
_geom_angle_atom_site_label_3
_geom_angle
C1 Fe1 C2 39.91(18)
C1 Fe1 C5 39.91(18)
C2 Fe1 C5 66.09(17)
C1 Fe1 C3 65.93(17)
C2 Fe1 C3 38.34(17)
C5 Fe1 C3 65.51(17)
C1 Fe1 C4 66.15(17)
C2 Fe1 C4 65.23(17)
C5 Fe1 C4 38.91(17)
C3 Fe1 C4 39.05(17)
C1 Fe1 P1 106.29(14)
C2 Fe1 P1 94.19(13)
C5 Fe1 P1 144.58(15)
C3 Fe1 P1 117.24(13)
C4 Fe1 P1 156.24(13)
C1 Fe1 P2 162.14(12)
C2 Fe1 P2 128.31(15)
C5 Fe1 P2 129.29(15)
C3 Fe1 P2 97.15(13)
C4 Fe1 P2 97.32(12)
P1 Fe1 P2 86.12(5)
C1 Fe1 P3 108.05(14)
C2 Fe1 P3 146.76(15)
C5 Fe1 P3 94.33(12)
C3 Fe1 P3 155.59(13)
C4 Fe1 P3 116.53(13)
P1 Fe1 P3 87.15(4)
P2 Fe1 P3 84.92(5)
C41 P1 C11 105.03(19)
C41 P1 C32 103.65(18)
C11 P1 C32 103.49(18)
C41 P1 Fe1 122.81(13)
C11 P1 Fe1 109.39(14)
C32 P1 Fe1 110.70(13)
C51 P2 C21 105.00(16)
C51 P2 C12 108.22(17)
C21 P2 C12 101.12(16)
C51 P2 Fe1 120.16(12)
C21 P2 Fe1 110.07(12)
C12 P2 Fe1 110.49(13)
C31 P3 C61 104.36(17)
C31 P3 C22 101.82(16)
C61 P3 C22 106.87(16)
C31 P3 Fe1 110.55(13)
C61 P3 Fe1 121.44(12)
C22 P3 Fe1 109.94(12)
C2 C1 C5 106.2(4)
C2 C1 Fe1 70.1(2)
C5 C1 Fe1 70.3(2)
C3 C2 C1 108.8(4)
C3 C2 Fe1 71.1(2)
C1 C2 Fe1 69.9(2)
C2 C3 C4 108.8(4)
C2 C3 Fe1 70.5(2)
C4 C3 Fe1 70.7(2)
C5 C4 C3 108.0(4)
C5 C4 Fe1 70.1(2)
C3 C4 Fe1 70.2(2)
C4 C5 C1 108.2(4)
C4 C5 Fe1 71.0(2)
C1 C5 Fe1 69.8(2)
C12 C11 P1 106.4(3)
C11 C12 P2 110.2(3)
C26 C21 C22 120.4(3)
C26 C21 P2 123.9(3)
C22 C21 P2 115.3(3)
C21 C22 C23 119.8(3)
C21 C22 P3 114.3(3)
C23 C22 P3 125.4(3)
C24 C23 C22 119.2(3)
C23 C24 C25 121.0(3)
C24 C25 C26 120.1(3)
C21 C26 C25 119.5(3)
C32 C31 C36 119.3(3)
C32 C31 P3 115.7(3)
C36 C31 P3 124.9(3)
C33 C32 C31 120.3(4)
C33 C32 P1 124.1(3)
C31 C32 P1 115.6(3)
C34 C33 C32 119.3(4)
C35 C34 C33 120.9(4)
C36 C35 C34 120.0(4)
C35 C36 C31 120.0(4)
C42 C41 C46 115.9(4)
C42 C41 P1 121.2(3)
C46 C41 P1 122.9(3)
F1 C42 C43 118.1(4)
F1 C42 C41 118.0(4)
C43 C42 C41 123.9(5)
C42 C43 C44 118.3(5)
C45 C44 C43 120.4(4)
C44 C45 C46 120.0(5)
C45 C46 C41 121.4(5)
C52 C51 C56 115.4(3)
C52 C51 P2 124.3(3)
C56 C51 P2 120.3(3)
F2 C52 C53 117.5(4)
F2 C52 C51 118.2(3)
C53 C52 C51 124.3(4)
C54 C53 C52 118.6(4)
C53 C54 C55 120.0(4)
C54 C55 C56 120.0(4)
C55 C56 C51 121.7(4)
C62 C61 C66 118.9(3)
C62 C61 P3 121.0(3)
C66 C61 P3 119.6(3)
C61 C62 C63 120.6(4)
C64 C63 C62 119.6(4)
C65 C64 C63 120.2(4)
C64 C65 C66 120.4(4)
C65 C66 C61 120.3(4)
C81 B1 C101 111.5(3)
C81 B1 C71 110.4(3)
C101 B1 C71 108.3(3)
C81 B1 C91 106.5(3)
C101 B1 C91 111.6(3)
C71 B1 C91 108.4(3)
C72 C71 C76 114.6(3)
C72 C71 B1 122.7(3)
C76 C71 B1 122.7(3)
C73 C72 C71 122.8(4)
C72 C73 C74 120.9(4)
C75 C74 C73 118.3(4)
C74 C75 C76 120.3(4)
C75 C76 C71 123.2(4)
C86 C81 C82 115.1(3)
C86 C81 B1 122.8(3)
C82 C81 B1 121.7(3)
C83 C82 C81 122.4(4)
C84 C83 C82 120.6(4)
C83 C84 C85 119.0(4)
C84 C85 C86 119.8(4)
C85 C86 C81 123.1(4)
C92 C91 C96 114.5(4)
C92 C91 B1 123.6(3)
C96 C91 B1 121.8(3)
C91 C92 C93 122.9(4)
C94 C93 C92 120.3(4)
C93 C94 C95 119.0(4)
C94 C95 C96 120.1(4)
C95 C96 C91 123.2(4)
C106 C101 C102 115.1(3)
C106 C101 B1 124.2(3)
C102 C101 B1 120.6(3)
C103 C102 C101 122.0(4)
C104 C103 C102 120.2(4)
C105 C104 C103 119.3(4)
C104 C105 C106 119.8(4)
C101 C106 C105 123.6(4)
N1 C110 C111 178.1(14)

loop_
_geom_bond_atom_site_label_1
_geom_bond_atom_site_label_2
_geom_bond_distance
Fe1 C1 2.073(4)
Fe1 C2 2.076(4)
Fe1 C5 2.079(4)
Fe1 C3 2.083(4)
Fe1 C4 2.089(4)
Fe1 P1 2.1521(12)
Fe1 P2 2.1583(12)
Fe1 P3 2.1761(14)
P1 C41 1.816(4)
P1 C11 1.834(4)
P1 C32 1.840(4)
P2 C51 1.821(4)
P2 C21 1.828(3)
P2 C12 1.848(4)
P3 C31 1.822(4)
P3 C61 1.823(4)
P3 C22 1.828(3)
F1 C42 1.370(5)
F2 C52 1.368(5)
C1 C2 1.416(6)
C1 C5 1.417(6)
C2 C3 1.366(6)
C3 C4 1.395(6)
C4 C5 1.388(6)
C11 C12 1.524(5)
C21 C26 1.389(5)
C21 C22 1.394(5)
C22 C23 1.406(5)
C23 C24 1.376(5)
C24 C25 1.390(5)
C25 C26 1.391(5)
C31 C32 1.397(5)
C31 C36 1.406(5)
C32 C33 1.391(5)
C33 C34 1.389(6)
C34 C35 1.383(6)
C35 C36 1.382(6)
C41 C42 1.381(6)
C41 C46 1.402(6)
C42 C43 1.377(6)
C43 C44 1.380(7)
C44 C45 1.372(8)
C45 C46 1.385(6)
C51 C52 1.388(5)
C51 C56 1.396(5)
C52 C53 1.373(6)
C53 C54 1.372(6)
C54 C55 1.385(6)
C55 C56 1.385(5)
C61 C62 1.381(5)
C61 C66 1.383(5)
C62 C63 1.390(6)
C63 C64 1.375(6)
C64 C65 1.369(6)
C65 C66 1.382(5)
B1 C81 1.647(5)
B1 C101 1.647(5)
B1 C71 1.657(6)
B1 C91 1.670(5)
C71 C72 1.403(5)
C71 C76 1.406(5)
C72 C73 1.375(5)
C73 C74 1.388(6)
C74 C75 1.380(6)
C75 C76 1.385(5)
C81 C86 1.394(5)
C81 C82 1.399(5)
C82 C83 1.393(5)
C83 C84 1.367(6)
C84 C85 1.384(6)
C85 C86 1.392(5)
C91 C92 1.382(5)
C91 C96 1.401(6)
C92 C93 1.407(6)
C93 C94 1.362(7)
C94 C95 1.370(6)
C95 C96 1.392(6)
C101 C106 1.385(5)
C101 C102 1.415(5)
C102 C103 1.388(6)
C103 C104 1.384(6)
C104 C105 1.376(6)
C105 C106 1.385(6)
N1 C110 1.137(11)
C110 C111 1.388(11)
